data_7114246
loop_
_publ_author_name
'Pozo-Gonzalo, Cristina'
'Berridge, Rory'
'Skabara, Peter J.'
'Cerrada, Elena'
'Laguna, Mariano'
'Coles, Simon J.'
'Hursthouse, Michael B.'

_publ_section_title
;
 A new family of conjugated metallopolymers from electropolymerised
 bis[(terthiophene)dithiolene] complexes
;
_journal_issue 20
_journal_name_full 'Chemical Communications'
_journal_page_first 2408
_journal_paper_doi 10.1039/b206243g
_journal_year 2002
_chemical_formula_sum 'C56 H84 N2 Ni S10'
_chemical_formula_weight 1164.56
_chemical_name_systematic
;
?
;
_space_group_IT_number 14
_symmetry_cell_setting monoclinic
_symmetry_space_group_name_Hall '-P 2yn'
_symmetry_space_group_name_H-M 'P 1 21/n 1'
_atom_sites_solution_hydrogens geom
_atom_sites_solution_primary direct
_atom_sites_solution_secondary difmap
_audit_creation_method SHELXL-97
_cell_angle_alpha 90.00
_cell_angle_beta 101.9540(10)
_cell_angle_gamma 90.00
_cell_formula_units_Z 2
_cell_length_a 8.5643(6)
_cell_length_b 20.0991(6)
_cell_length_c 17.8440(11)
_cell_measurement_reflns_used 25675
_cell_measurement_temperature 120(2)
_cell_measurement_theta_max 27.48
_cell_measurement_theta_min 2.91
_cell_volume 3005.0(3)
_computing_cell_refinement 'DENZO & COLLECT'
_computing_data_collection 'DENZO (Otwinowski & Minor, 1997) & COLLECT (Hooft, 1998)'
_computing_data_reduction 'DENZO & COLLECT'
_computing_molecular_graphics 'CAMERON (Watkin & Pearce, 1993)'
_computing_structure_refinement 'SHELXL-97 (Sheldrick, 1997)'
_computing_structure_solution 'SHELXS-97 (Sheldrick, 1997)'
_diffrn_ambient_temperature 120(2)
_diffrn_detector_area_resol_mean 9.091
_diffrn_measured_fraction_theta_full 0.909
_diffrn_measured_fraction_theta_max 0.909
_diffrn_measurement_device_type 'Nonius KappaCCD'
_diffrn_measurement_method '\f & \w scans with \k offset'
_diffrn_radiation_monochromator graphite
_diffrn_radiation_source 'Nonius FR591 rotating anode'
_diffrn_radiation_type MoK\a
_diffrn_radiation_wavelength 0.71073
_diffrn_reflns_av_R_equivalents 0.0507
_diffrn_reflns_av_sigmaI/netI 0.1187
_diffrn_reflns_limit_h_max 11
_diffrn_reflns_limit_h_min -10
_diffrn_reflns_limit_k_max 26
_diffrn_reflns_limit_k_min -23
_diffrn_reflns_limit_l_max 22
_diffrn_reflns_limit_l_min -23
_diffrn_reflns_number 9829
_diffrn_reflns_theta_full 27.45
_diffrn_reflns_theta_max 27.45
_diffrn_reflns_theta_min 3.08
_diffrn_standards_decay_% negligible
_exptl_absorpt_coefficient_mu 0.707
_exptl_absorpt_correction_T_max 0.9723
_exptl_absorpt_correction_T_min 0.8375
_exptl_absorpt_correction_type multi-scan
_exptl_absorpt_process_details 'SORTAV (Blessing, 1997)'
_exptl_crystal_colour dark
_exptl_crystal_density_diffrn 1.287
_exptl_crystal_density_method 'not measured'
_exptl_crystal_description needle
_exptl_crystal_F_000 1244
_exptl_crystal_size_max 0.26
_exptl_crystal_size_mid 0.08
_exptl_crystal_size_min 0.04
_refine_diff_density_max 0.358
_refine_diff_density_min -0.428
_refine_diff_density_rms 0.078
_refine_ls_extinction_coef 0.00000(15)
_refine_ls_extinction_expression Fc^*^=kFc[1+0.001xFc^2^\l^3^/sin(2\q)]^-1/4^
_refine_ls_extinction_method SHELXL
_refine_ls_goodness_of_fit_ref 1.056
_refine_ls_hydrogen_treatment constr
_refine_ls_matrix_type full
_refine_ls_number_parameters 320
_refine_ls_number_reflns 6238
_refine_ls_number_restraints 0
_refine_ls_restrained_S_all 1.056
_refine_ls_R_factor_all 0.1281
_refine_ls_R_factor_gt 0.0655
_refine_ls_shift/su_max 0.022
_refine_ls_shift/su_mean 0.005
_refine_ls_structure_factor_coef Fsqd
_refine_ls_weighting_details 'calc w=1/[\s^2^(Fo^2^)+(0.0000P)^2^+5.6397P] where P=(Fo^2^+2Fc^2^)/3'
_refine_ls_weighting_scheme calc
_refine_ls_wR_factor_gt 0.1074
_refine_ls_wR_factor_ref 0.1219
_reflns_number_gt 3852
_reflns_number_total 6238
_reflns_threshold_expression >2\s(I)
_cod_data_source_file b206243g.txt
_cod_data_source_block s92
_cod_depositor_comments
;
The following automatic conversions were performed:

'_symmetry_cell_setting' value 'Monoclinic' changed to 'monoclinic'
according to
/usr/data/users/saulius/automatic-downloads/retrospective/RSC/lib/dictionaries/cif_core.dic
dictionary named 'cif_core.dic' version 2.4.2 from 2011-04-26.

Automatic conversion script
Id: cif_fix_values 2281 2013-09-26 08:29:07Z andrius 
;
_cod_original_sg_symbol_H-M P2(1)/n
_cod_database_code 7114246

loop_
_symmetry_equiv_pos_as_xyz
'x, y, z'
'-x+1/2, y+1/2, -z+1/2'
'-x, -y, -z'
'x-1/2, -y-1/2, z-1/2'

loop_
_atom_site_label
_atom_site_type_symbol
_atom_site_fract_x
_atom_site_fract_y
_atom_site_fract_z
_atom_site_U_iso_or_equiv
_atom_site_adp_type
_atom_site_occupancy
_atom_site_symmetry_multiplicity
_atom_site_calc_flag
_atom_site_refinement_flags
_atom_site_disorder_assembly
_atom_site_disorder_group
C1 C -0.3316(7) 0.3347(3) 0.5816(5) 0.087(3) Uani 1 1 d . . .
H1 H -0.3849 0.3758 0.5846 0.104 Uiso 1 1 calc R A 1
C2 C -0.2541(8) 0.3228(3) 0.5281(4) 0.076(2) Uani 1 1 d . C .
H2 H -0.2460 0.3544 0.4895 0.092 Uiso 1 1 calc R B 1
C3 C -0.1762(3) 0.25391(11) 0.53160(14) 0.0510(9) Uani 0.552(5) 1 d P C 1
H3 H -0.1187 0.2342 0.4971 0.061 Uiso 0.552(5) 1 calc PR C 1
S1 S -0.3323(2) 0.27860(12) 0.64018(13) 0.0532(8) Uani 0.552(5) 1 d P C 1
S1' S -0.1762(3) 0.25391(11) 0.53160(14) 0.0510(9) Uani 0.448(5) 1 d P C 2
C3' C -0.3323(2) 0.27860(12) 0.64018(13) 0.0532(8) Uani 0.448(5) 1 d P C 2
H3' H -0.3830 0.2753 0.6826 0.064 Uiso 0.448(5) 1 calc PR C 2
C4 C -0.2152(5) 0.2250(2) 0.6053(3) 0.0442(14) Uani 1 1 d . . .
C5 C -0.1567(5) 0.1621(2) 0.6392(2) 0.0332(11) Uani 1 1 d . C .
C6 C -0.1038(4) 0.1075(2) 0.6049(2) 0.0266(10) Uani 1 1 d . . .
C7 C -0.0495(4) 0.0537(2) 0.6567(2) 0.0251(10) Uani 1 1 d . C .
C8 C -0.0536(4) 0.0697(2) 0.7319(2) 0.0325(11) Uani 1 1 d . . .
C9 C 0.0073(5) 0.0319(3) 0.8011(2) 0.0413(13) Uani 1 1 d . C .
C10 C 0.0372(4) 0.0603(2) 0.8811(2) 0.0719(12) Uani 0.794(5) 1 d P C 1
H10 H 0.0152 0.1042 0.8960 0.086 Uiso 0.794(5) 1 calc PR C 1
S5 S 0.06451(15) -0.04832(9) 0.80127(8) 0.0446(6) Uani 0.794(5) 1 d P C 1
S5' S 0.0372(4) 0.0603(2) 0.8811(2) 0.0719(12) Uani 0.21 1 d P C 2
C10' C 0.06451(15) -0.04832(9) 0.80127(8) 0.0446(6) Uani 0.21 1 d P C 2
H10' H 0.0619 -0.0801 0.7616 0.054 Uiso 0.206(5) 1 calc PR C 2
C11 C 0.1070(7) 0.0057(4) 0.9302(3) 0.080(2) Uani 1 1 d . . .
H11 H 0.1367 0.0109 0.9842 0.096 Uiso 1 1 calc R C 1
C12 C 0.1275(6) -0.0519(4) 0.8964(3) 0.0687(19) Uani 1 1 d . C .
H12 H 0.1728 -0.0904 0.9232 0.082 Uiso 1 1 calc R D 1
C13 C 0.5561(4) 0.0325(2) 0.3642(2) 0.0274(10) Uani 1 1 d . . .
H13A H 0.5973 0.0572 0.4122 0.033 Uiso 1 1 calc R . .
H13B H 0.6488 0.0114 0.3484 0.033 Uiso 1 1 calc R . .
C14 C 0.4469(4) -0.0225(2) 0.3818(2) 0.0259(10) Uani 1 1 d . . .
H14A H 0.3839 -0.0408 0.3333 0.031 Uiso 1 1 calc R . .
H14B H 0.3716 -0.0042 0.4117 0.031 Uiso 1 1 calc R . .
C15 C 0.5464(5) -0.0780(2) 0.4275(2) 0.0315(10) Uani 1 1 d . . .
H15A H 0.6243 -0.0577 0.4701 0.038 Uiso 1 1 calc R . .
H15B H 0.4748 -0.1070 0.4501 0.038 Uiso 1 1 calc R . .
C16 C 0.6365(5) -0.1209(2) 0.3801(3) 0.0399(12) Uani 1 1 d . . .
H16A H 0.5603 -0.1420 0.3383 0.060 Uiso 1 1 calc R . .
H16B H 0.6968 -0.1553 0.4128 0.060 Uiso 1 1 calc R . .
H16C H 0.7103 -0.0930 0.3587 0.060 Uiso 1 1 calc R . .
C17 C 0.4042(5) 0.0477(2) 0.2292(2) 0.0326(11) Uani 1 1 d . . .
H17A H 0.3077 0.0246 0.2383 0.039 Uiso 1 1 calc R . .
H17B H 0.3683 0.0822 0.1899 0.039 Uiso 1 1 calc R . .
C18 C 0.5052(5) -0.0024(2) 0.1968(2) 0.0378(11) Uani 1 1 d . . .
H18A H 0.5298 -0.0409 0.2319 0.045 Uiso 1 1 calc R . .
H18B H 0.6071 0.0184 0.1915 0.045 Uiso 1 1 calc R . .
C19 C 0.4133(6) -0.0257(3) 0.1188(3) 0.0510(14) Uani 1 1 d . . .
H19A H 0.3078 -0.0427 0.1243 0.061 Uiso 1 1 calc R . .
H19B H 0.3948 0.0128 0.0835 0.061 Uiso 1 1 calc R . .
C20 C 0.4971(6) -0.0788(3) 0.0839(3) 0.0614(16) Uani 1 1 d . . .
H20A H 0.6023 -0.0626 0.0789 0.092 Uiso 1 1 calc R . .
H20B H 0.4341 -0.0903 0.0332 0.092 Uiso 1 1 calc R . .
H20C H 0.5098 -0.1183 0.1168 0.092 Uiso 1 1 calc R . .
C21 C 0.3533(4) 0.1230(2) 0.3268(3) 0.0336(11) Uani 1 1 d . . .
H21A H 0.2799 0.0919 0.3453 0.040 Uiso 1 1 calc R . .
H21B H 0.2915 0.1452 0.2806 0.040 Uiso 1 1 calc R . .
C22 C 0.4043(5) 0.1755(2) 0.3878(3) 0.0370(11) Uani 1 1 d . . .
H22A H 0.4622 0.2116 0.3674 0.044 Uiso 1 1 calc R . .
H22B H 0.4771 0.1556 0.4326 0.044 Uiso 1 1 calc R . .
C23 C 0.2559(5) 0.2039(3) 0.4123(3) 0.0467(13) Uani 1 1 d . . .
H23A H 0.1778 0.2181 0.3661 0.056 Uiso 1 1 calc R . .
H23B H 0.2057 0.1684 0.4377 0.056 Uiso 1 1 calc R . .
C24 C 0.2942(6) 0.2622(3) 0.4661(3) 0.0613(16) Uani 1 1 d . . .
H24A H 0.3790 0.2498 0.5097 0.092 Uiso 1 1 calc R . .
H24B H 0.1985 0.2751 0.4847 0.092 Uiso 1 1 calc R . .
H24C H 0.3300 0.2998 0.4390 0.092 Uiso 1 1 calc R . .
C25 C 0.6224(4) 0.1260(2) 0.2911(2) 0.0314(10) Uani 1 1 d . . .
H25A H 0.6682 0.1482 0.3403 0.038 Uiso 1 1 calc R . .
H25B H 0.7062 0.0968 0.2782 0.038 Uiso 1 1 calc R . .
C26 C 0.5825(5) 0.1790(2) 0.2295(3) 0.0412(12) Uani 1 1 d . . .
H26A H 0.4990 0.2089 0.2416 0.049 Uiso 1 1 calc R . .
H26B H 0.5397 0.1576 0.1795 0.049 Uiso 1 1 calc R . .
C27 C 0.7302(6) 0.2200(3) 0.2240(3) 0.0518(14) Uani 1 1 d . . .
H27A H 0.8149 0.1894 0.2149 0.062 Uiso 1 1 calc R . .
H27B H 0.7030 0.2499 0.1792 0.062 Uiso 1 1 calc R . .
C28 C 0.7951(6) 0.2612(3) 0.2940(3) 0.0637(16) Uani 1 1 d . . .
H28A H 0.7122 0.2916 0.3037 0.096 Uiso 1 1 calc R . .
H28B H 0.8871 0.2869 0.2856 0.096 Uiso 1 1 calc R . .
H28C H 0.8283 0.2318 0.3383 0.096 Uiso 1 1 calc R . .
N1 N 0.4834(3) 0.08223(17) 0.30293(19) 0.0281(8) Uani 1 1 d . . .
S2 S -0.13573(13) 0.14823(7) 0.73794(7) 0.0441(4) Uani 1 1 d . C .
S3 S -0.09902(12) 0.09931(5) 0.50793(6) 0.0270(3) Uani 1 1 d . C .
S4 S 0.00891(11) -0.02063(5) 0.62133(6) 0.0255(3) Uani 1 1 d . . .
Ni1 Ni 0.0000 0.0000 0.5000 0.01918(19) Uani 1 2 d S . .

loop_
_atom_site_aniso_label
_atom_site_aniso_U_11
_atom_site_aniso_U_22
_atom_site_aniso_U_33
_atom_site_aniso_U_23
_atom_site_aniso_U_13
_atom_site_aniso_U_12
C1 0.046(4) 0.060(5) 0.140(7) -0.046(5) -0.013(4) 0.015(3)
C2 0.080(5) 0.033(4) 0.100(5) 0.008(4) -0.018(4) -0.002(3)
C3 0.0580(15) 0.0301(14) 0.0604(18) -0.0003(11) 0.0020(12) 0.0117(10)
S1 0.0380(11) 0.0629(17) 0.0576(15) -0.0327(12) 0.0070(9) -0.0055(10)
S1' 0.0580(15) 0.0301(14) 0.0604(18) -0.0003(11) 0.0020(12) 0.0117(10)
C3' 0.0380(11) 0.0629(17) 0.0576(15) -0.0327(12) 0.0070(9) -0.0055(10)
C4 0.024(2) 0.034(3) 0.070(4) -0.033(3) -0.001(2) -0.003(2)
C5 0.021(2) 0.039(3) 0.038(3) -0.017(2) 0.0039(19) -0.009(2)
C6 0.0179(19) 0.028(3) 0.032(3) -0.013(2) 0.0026(18) -0.0040(18)
C7 0.0137(18) 0.033(3) 0.028(2) -0.006(2) 0.0034(17) -0.0045(17)
C8 0.021(2) 0.043(3) 0.035(3) -0.010(2) 0.0072(19) -0.013(2)
C9 0.023(2) 0.076(4) 0.026(3) -0.010(3) 0.0071(19) -0.023(2)
C10 0.055(2) 0.117(4) 0.044(2) -0.015(2) 0.0118(18) -0.022(2)
S5 0.0294(8) 0.0761(13) 0.0280(9) 0.0113(8) 0.0052(6) -0.0118(7)
S5' 0.055(2) 0.117(4) 0.044(2) -0.015(2) 0.0118(18) -0.022(2)
C10' 0.0294(8) 0.0761(13) 0.0280(9) 0.0113(8) 0.0052(6) -0.0118(7)
C11 0.062(4) 0.147(7) 0.028(3) 0.007(5) 0.003(3) -0.038(5)
C12 0.045(3) 0.109(6) 0.048(4) 0.020(4) 0.001(3) -0.028(3)
C13 0.0200(19) 0.029(3) 0.031(3) 0.007(2) 0.0022(17) -0.0006(18)
C14 0.022(2) 0.032(3) 0.024(2) 0.0019(19) 0.0051(17) -0.0048(18)
C15 0.033(2) 0.031(3) 0.029(2) 0.005(2) 0.0027(19) -0.005(2)
C16 0.039(3) 0.031(3) 0.047(3) 0.001(2) 0.002(2) 0.002(2)
C17 0.022(2) 0.041(3) 0.032(3) 0.009(2) -0.0015(19) -0.0052(19)
C18 0.028(2) 0.047(3) 0.035(3) 0.003(2) 0.0004(19) -0.011(2)
C19 0.042(3) 0.063(4) 0.046(3) -0.002(3) 0.004(2) -0.004(3)
C20 0.058(3) 0.072(4) 0.053(4) -0.010(3) 0.008(3) -0.012(3)
C21 0.018(2) 0.037(3) 0.044(3) 0.008(2) 0.0030(19) 0.0010(19)
C22 0.033(2) 0.038(3) 0.039(3) 0.007(2) 0.005(2) 0.002(2)
C23 0.041(3) 0.049(3) 0.052(3) 0.004(3) 0.013(2) 0.004(2)
C24 0.060(3) 0.042(3) 0.084(4) -0.005(3) 0.020(3) 0.007(3)
C25 0.021(2) 0.032(3) 0.040(3) 0.010(2) 0.0049(19) -0.0072(18)
C26 0.038(3) 0.039(3) 0.045(3) 0.011(2) 0.005(2) -0.008(2)
C27 0.054(3) 0.045(3) 0.057(4) 0.018(3) 0.014(3) -0.012(3)
C28 0.054(3) 0.052(4) 0.082(5) 0.012(3) 0.006(3) -0.020(3)
N1 0.0189(16) 0.030(2) 0.034(2) 0.0081(17) 0.0026(15) -0.0021(15)
S2 0.0356(6) 0.0571(9) 0.0418(8) -0.0268(6) 0.0127(6) -0.0105(6)
S3 0.0287(5) 0.0211(6) 0.0297(6) -0.0045(5) 0.0029(4) 0.0056(5)
S4 0.0224(5) 0.0296(6) 0.0249(6) 0.0001(5) 0.0058(4) 0.0009(4)
Ni1 0.0165(3) 0.0193(4) 0.0209(4) -0.0028(3) 0.0021(3) 0.0020(3)

loop_
_atom_type_symbol
_atom_type_description
_atom_type_scat_dispersion_real
_atom_type_scat_dispersion_imag
_atom_type_scat_source
C C 0.0033 0.0016 'International Tables Vol C Tables 4.2.6.8 and 6.1.1.4'
H H 0.0000 0.0000 'International Tables Vol C Tables 4.2.6.8 and 6.1.1.4'
N N 0.0061 0.0033 'International Tables Vol C Tables 4.2.6.8 and 6.1.1.4'
S S 0.1246 0.1234 'International Tables Vol C Tables 4.2.6.8 and 6.1.1.4'
Ni Ni 0.3393 1.1124 'International Tables Vol C Tables 4.2.6.8 and 6.1.1.4'

loop_
_geom_angle_atom_site_label_1
_geom_angle_atom_site_label_2
_geom_angle_atom_site_label_3
_geom_angle
_geom_angle_site_symmetry_1
_geom_angle_site_symmetry_3
C2 C1 S1 116.2(5) . .
C2 C1 H1 121.9 . .
S1 C1 H1 121.9 . .
C1 C2 C3 115.0(6) . .
C1 C2 H2 122.5 . .
C3 C2 H2 122.5 . .
C2 C3 C4 101.9(4) . .
C2 C3 H3 129.0 . .
C4 C3 H3 129.0 . .
C1 S1 C4 97.6(3) . .
C5 C4 C3 124.7(4) . .
C5 C4 S1 126.1(4) . .
C3 C4 S1 109.1(3) . .
C6 C5 C4 129.0(4) . .
C6 C5 S2 110.1(3) . .
C4 C5 S2 120.8(3) . .
C5 C6 C7 114.0(4) . .
C5 C6 S3 126.3(3) . .
C7 C6 S3 119.7(3) . .
C8 C7 C6 112.2(4) . .
C8 C7 S4 128.2(3) . .
C6 C7 S4 119.6(3) . .
C7 C8 C9 128.6(4) . .
C7 C8 S2 111.2(3) . .
C9 C8 S2 120.1(3) . .
C8 C9 C10 124.4(5) . .
C8 C9 S5 123.8(3) . .
C10 C9 S5 111.7(4) . .
C11 C10 C9 104.6(5) . .
C11 C10 H10 127.7 . .
C9 C10 H10 127.7 . .
C12 S5 C9 94.3(3) . .
C12 C11 C10 117.3(5) . .
C12 C11 H11 121.4 . .
C10 C11 H11 121.4 . .
C11 C12 S5 112.2(5) . .
C11 C12 H12 123.9 . .
S5 C12 H12 123.9 . .
N1 C13 C14 116.7(3) . .
N1 C13 H13A 108.1 . .
C14 C13 H13A 108.1 . .
N1 C13 H13B 108.1 . .
C14 C13 H13B 108.1 . .
H13A C13 H13B 107.3 . .
C13 C14 C15 109.9(3) . .
C13 C14 H14A 109.7 . .
C15 C14 H14A 109.7 . .
C13 C14 H14B 109.7 . .
C15 C14 H14B 109.7 . .
H14A C14 H14B 108.2 . .
C16 C15 C14 114.0(3) . .
C16 C15 H15A 108.8 . .
C14 C15 H15A 108.8 . .
C16 C15 H15B 108.8 . .
C14 C15 H15B 108.8 . .
H15A C15 H15B 107.7 . .
C15 C16 H16A 109.5 . .
C15 C16 H16B 109.5 . .
H16A C16 H16B 109.5 . .
C15 C16 H16C 109.5 . .
H16A C16 H16C 109.5 . .
H16B C16 H16C 109.5 . .
C18 C17 N1 116.5(3) . .
C18 C17 H17A 108.2 . .
N1 C17 H17A 108.2 . .
C18 C17 H17B 108.2 . .
N1 C17 H17B 108.2 . .
H17A C17 H17B 107.3 . .
C17 C18 C19 109.0(4) . .
C17 C18 H18A 109.9 . .
C19 C18 H18A 109.9 . .
C17 C18 H18B 109.9 . .
C19 C18 H18B 109.9 . .
H18A C18 H18B 108.3 . .
C20 C19 C18 113.5(4) . .
C20 C19 H19A 108.9 . .
C18 C19 H19A 108.9 . .
C20 C19 H19B 108.9 . .
C18 C19 H19B 108.9 . .
H19A C19 H19B 107.7 . .
C19 C20 H20A 109.5 . .
C19 C20 H20B 109.5 . .
H20A C20 H20B 109.5 . .
C19 C20 H20C 109.5 . .
H20A C20 H20C 109.5 . .
H20B C20 H20C 109.5 . .
N1 C21 C22 117.4(3) . .
N1 C21 H21A 108.0 . .
C22 C21 H21A 108.0 . .
N1 C21 H21B 108.0 . .
C22 C21 H21B 108.0 . .
H21A C21 H21B 107.2 . .
C21 C22 C23 109.4(4) . .
C21 C22 H22A 109.8 . .
C23 C22 H22A 109.8 . .
C21 C22 H22B 109.8 . .
C23 C22 H22B 109.8 . .
H22A C22 H22B 108.3 . .
C24 C23 C22 112.8(4) . .
C24 C23 H23A 109.0 . .
C22 C23 H23A 109.0 . .
C24 C23 H23B 109.0 . .
C22 C23 H23B 109.0 . .
H23A C23 H23B 107.8 . .
C23 C24 H24A 109.5 . .
C23 C24 H24B 109.5 . .
H24A C24 H24B 109.5 . .
C23 C24 H24C 109.5 . .
H24A C24 H24C 109.5 . .
H24B C24 H24C 109.5 . .
C26 C25 N1 116.0(3) . .
C26 C25 H25A 108.3 . .
N1 C25 H25A 108.3 . .
C26 C25 H25B 108.3 . .
N1 C25 H25B 108.3 . .
H25A C25 H25B 107.4 . .
C25 C26 C27 111.1(4) . .
C25 C26 H26A 109.4 . .
C27 C26 H26A 109.4 . .
C25 C26 H26B 109.4 . .
C27 C26 H26B 109.4 . .
H26A C26 H26B 108.0 . .
C28 C27 C26 114.3(4) . .
C28 C27 H27A 108.7 . .
C26 C27 H27A 108.7 . .
C28 C27 H27B 108.7 . .
C26 C27 H27B 108.7 . .
H27A C27 H27B 107.6 . .
C27 C28 H28A 109.5 . .
C27 C28 H28B 109.5 . .
H28A C28 H28B 109.5 . .
C27 C28 H28C 109.5 . .
H28A C28 H28C 109.5 . .
H28B C28 H28C 109.5 . .
C21 N1 C13 111.7(3) . .
C21 N1 C17 105.6(3) . .
C13 N1 C17 111.5(3) . .
C21 N1 C25 111.5(3) . .
C13 N1 C25 105.3(3) . .
C17 N1 C25 111.4(3) . .
C8 S2 C5 92.3(2) . .
C6 S3 Ni1 103.83(15) . .
C7 S4 Ni1 104.04(14) . .
S3 Ni1 S3 180.00(6) . 3_556
S3 Ni1 S4 92.49(4) . .
S3 Ni1 S4 87.51(4) 3_556 .
S3 Ni1 S4 87.51(4) . 3_556
S3 Ni1 S4 92.49(4) 3_556 3_556
S4 Ni1 S4 180.0 . 3_556

loop_
_geom_bond_atom_site_label_1
_geom_bond_atom_site_label_2
_geom_bond_distance
_geom_bond_site_symmetry_2
C1 C2 1.293(9) .
C1 S1 1.539(8) .
C1 H1 0.9500 .
C2 C3 1.533(6) .
C2 H2 0.9500 .
C3 C4 1.537(6) .
C3 H3 0.9500 .
S1 C4 1.676(5) .
C4 C5 1.446(7) .
C5 C6 1.378(6) .
C5 S2 1.757(5) .
C6 C7 1.435(6) .
C6 S3 1.747(4) .
C7 C8 1.388(5) .
C7 S4 1.735(4) .
C8 C9 1.452(6) .
C8 S2 1.740(5) .
C9 C10 1.509(5) .
C9 S5 1.684(6) .
C10 C11 1.454(8) .
C10 H10 0.9500 .
S5 C12 1.672(6) .
C11 C12 1.335(9) .
C11 H11 0.9500 .
C12 H12 0.9500 .
C13 N1 1.517(5) .
C13 C14 1.522(5) .
C13 H13A 0.9900 .
C13 H13B 0.9900 .
C14 C15 1.532(5) .
C14 H14A 0.9900 .
C14 H14B 0.9900 .
C15 C16 1.524(6) .
C15 H15A 0.9900 .
C15 H15B 0.9900 .
C16 H16A 0.9800 .
C16 H16B 0.9800 .
C16 H16C 0.9800 .
C17 C18 1.518(6) .
C17 N1 1.517(5) .
C17 H17A 0.9900 .
C17 H17B 0.9900 .
C18 C19 1.525(6) .
C18 H18A 0.9900 .
C18 H18B 0.9900 .
C19 C20 1.490(7) .
C19 H19A 0.9900 .
C19 H19B 0.9900 .
C20 H20A 0.9800 .
C20 H20B 0.9800 .
C20 H20C 0.9800 .
C21 N1 1.513(5) .
C21 C22 1.514(6) .
C21 H21A 0.9900 .
C21 H21B 0.9900 .
C22 C23 1.537(6) .
C22 H22A 0.9900 .
C22 H22B 0.9900 .
C23 C24 1.508(7) .
C23 H23A 0.9900 .
C23 H23B 0.9900 .
C24 H24A 0.9800 .
C24 H24B 0.9800 .
C24 H24C 0.9800 .
C25 C26 1.518(6) .
C25 N1 1.529(5) .
C25 H25A 0.9900 .
C25 H25B 0.9900 .
C26 C27 1.529(6) .
C26 H26A 0.9900 .
C26 H26B 0.9900 .
C27 C28 1.505(7) .
C27 H27A 0.9900 .
C27 H27B 0.9900 .
C28 H28A 0.9800 .
C28 H28B 0.9800 .
C28 H28C 0.9800 .
S3 Ni1 2.1848(10) .
S4 Ni1 2.1902(10) .
Ni1 S3 2.1848(10) 3_556
Ni1 S4 2.1902(10) 3_556
